data_2012382
loop_
_publ_author_name
'N\"ather, Christian'
'Greve, Jan'

_publ_section_title
<i>catena</i>-Poly[[(acetonitrile-<i>N</i>)dichlorocopper(II)]-\m-2,5-dimethylpyrazine-\k^2^<i>N</i>:<i>N</i>']
_journal_issue 12
_journal_name_full 'Acta Crystallographica Section C'
_journal_page_first 1388
_journal_page_last 1390
_journal_paper_doi 10.1107/S0108270101015384
_journal_volume 57
_journal_year 2001
_chemical_formula_iupac '[Cu Cl2 (C6 H8 N2) (C2 H3 N)]'
_chemical_formula_moiety 'C8 H11 Cl2 Cu N3'
_chemical_formula_sum 'C8 H11 Cl2 Cu N3'
_chemical_formula_weight 283.64
_chemical_name_systematic Catena-poly[[(acetonitrile-N)dichlorocopper(II)]-\m-2,5-dimethylpyrazine-N:N']
_space_group_IT_number 14
_symmetry_cell_setting monoclinic
_symmetry_space_group_name_Hall '-P 2yn'
_symmetry_space_group_name_H-M 'P 1 21/n 1'
_atom_sites_solution_hydrogens geom
_atom_sites_solution_primary direct
_atom_sites_solution_secondary difmap
_audit_creation_method SHELXL97
_cell_angle_alpha 90
_cell_angle_beta 106.190(12)
_cell_angle_gamma 90
_cell_formula_units_Z 4
_cell_length_a 11.653(2)
_cell_length_b 7.3533(12)
_cell_length_c 13.443(2)
_cell_measurement_reflns_used 46
_cell_measurement_temperature 293(2)
_cell_measurement_theta_max 17.5
_cell_measurement_theta_min 12.5
_cell_volume 1106.2(3)
_computing_cell_refinement DIF4
_computing_data_collection 'DIF4 (Stoe & Cie, 1992)'
_computing_data_reduction 'REDU4 (Stoe & Cie, 1992)'
_computing_molecular_graphics 'XP in SHELXTL (Bruker, 1998)'
_computing_publication_material SHELXL97
_computing_structure_refinement 'SHELXL97 (Sheldrick, 1997)'
_computing_structure_solution 'SHELXS97 (Sheldrick, 1990)'
_diffrn_ambient_temperature 293(2)
_diffrn_measured_fraction_theta_full 1.000
_diffrn_measured_fraction_theta_max 1.000
_diffrn_measurement_device_type 'Stoe AED-II'
_diffrn_measurement_method \w/\q
_diffrn_radiation_monochromator graphite
_diffrn_radiation_source 'fine-focus sealed tube'
_diffrn_radiation_type MoK\a
_diffrn_radiation_wavelength .71073
_diffrn_reflns_av_R_equivalents .027
_diffrn_reflns_av_sigmaI/netI .054
_diffrn_reflns_limit_h_max 14
_diffrn_reflns_limit_h_min 0
_diffrn_reflns_limit_k_max 1
_diffrn_reflns_limit_k_min -9
_diffrn_reflns_limit_l_max 16
_diffrn_reflns_limit_l_min -17
_diffrn_reflns_number 3045
_diffrn_reflns_theta_full 26.99
_diffrn_reflns_theta_max 26.99
_diffrn_reflns_theta_min 2.72
_diffrn_standards_decay_% none
_diffrn_standards_interval_time 120
_diffrn_standards_number 4
_exptl_absorpt_coefficient_mu 2.420
_exptl_absorpt_correction_T_max .824
_exptl_absorpt_correction_T_min .770
_exptl_absorpt_correction_type numerical
_exptl_absorpt_process_details '(X-SHAPE; Stoe & Cie, 1998)'
_exptl_crystal_colour blue
_exptl_crystal_density_diffrn 1.703
_exptl_crystal_density_meas ?
_exptl_crystal_density_method 'not measured'
_exptl_crystal_description block
_exptl_crystal_F_000 572
_exptl_crystal_size_max .11
_exptl_crystal_size_mid .09
_exptl_crystal_size_min .08
_refine_diff_density_max .34
_refine_diff_density_min -.28
_refine_ls_extinction_method none
_refine_ls_goodness_of_fit_ref .996
_refine_ls_hydrogen_treatment constr
_refine_ls_matrix_type full
_refine_ls_number_parameters 130
_refine_ls_number_reflns 2415
_refine_ls_number_restraints 0
_refine_ls_restrained_S_all .996
_refine_ls_R_factor_all .075
_refine_ls_R_factor_gt .029
_refine_ls_shift/su_max .001
_refine_ls_shift/su_mean .000
_refine_ls_structure_factor_coef Fsqd
_refine_ls_weighting_details 'calc w = 1/[\s^2^(Fo^2^)+(0.0369P)^2^] where P=(Fo^2^+2Fc^2^)/3'
_refine_ls_weighting_scheme calc
_refine_ls_wR_factor_gt .065
_refine_ls_wR_factor_ref .073
_reflns_number_gt 1678
_reflns_number_total 2415
_reflns_threshold_expression I>2\s(I)
_cod_data_source_file jz1473.cif
_cod_data_source_block I
_cod_depositor_comments
;
The following automatic conversions were performed:

'_exptl_crystal_density_meas' value 'not measured' was changed to '?'
- the value is perceived as not measured.

Automatic conversion script
Id: cif_fix_values 3008 2015-01-20 13:52:24Z robertas 
;
_cod_original_sg_symbol_H-M 'P 21/n'
_cod_database_code 2012382
_cod_database_fobs_code 2012382

loop_
_symmetry_equiv_pos_as_xyz
'x, y, z'
'-x+1/2, y+1/2, -z+1/2'
'-x, -y, -z'
'x-1/2, -y-1/2, z-1/2'

loop_
_atom_site_label
_atom_site_fract_x
_atom_site_fract_y
_atom_site_fract_z
_atom_site_U_iso_or_equiv
_atom_site_adp_type
_atom_site_calc_flag
_atom_site_refinement_flags
_atom_site_occupancy
_atom_site_disorder_assembly
_atom_site_disorder_group
_atom_site_type_symbol
Cu1 .73261(3) .71726(5) .48792(2) .02628(11) Uani d . 1 . . Cu
Cl1 .72904(7) .59965(11) .64217(6) .0410(2) Uani d . 1 . . Cl
Cl2 .75918(7) .88033(11) .35349(6) .0423(2) Uani d . 1 . . Cl
N1 .59361(19) .8873(3) .49430(16) .0260(5) Uani d . 1 . . N
C1 .6161(2) 1.0527(4) .5397(2) .0264(6) Uani d . 1 . . C
C2 .4796(2) .8372(4) .4560(2) .0279(6) Uani d . 1 . . C
H2 .4633 .7235 .4250 .033 Uiso calc R 1 . . H
N2 .89359(19) .5888(3) .49796(17) .0265(5) Uani d . 1 . . N
C3 .7414(2) 1.1131(4) .5843(2) .0368(7) Uani d . 1 . . C
H3A .7799 1.0357 .6413 .055 Uiso calc R 1 . . H
H3B .7421 1.2363 .6082 .055 Uiso calc R 1 . . H
H3C .7832 1.1065 .5321 .055 Uiso calc R 1 . . H
C4 .8976(2) .4497(4) .4342(2) .0300(6) Uani d . 1 . . C
H4 .8267 .4120 .3873 .036 Uiso calc R 1 . . H
C5 .9972(2) .6406(4) .5650(2) .0278(6) Uani d . 1 . . C
C6 .9991(3) .7970(5) .6356(3) .0478(8) Uani d . 1 . . C
H6A .9851 .9077 .5962 .072 Uiso calc R 1 . . H
H6B 1.0756 .8031 .6862 .072 Uiso calc R 1 . . H
H6C .9377 .7813 .6699 .072 Uiso calc R 1 . . H
N3 .6138(2) .4894(4) .38692(19) .0400(6) Uani d . 1 . . N
C7 .5697(3) .3725(4) .3344(2) .0336(7) Uani d . 1 . . C
C8 .5158(3) .2221(4) .2678(2) .0425(7) Uani d . 1 . . C
H8A .5638 .1150 .2880 .064 Uiso calc R 1 . . H
H8B .5110 .2517 .1972 .064 Uiso calc R 1 . . H
H8C .4370 .2002 .2743 .064 Uiso calc R 1 . . H

loop_
_atom_site_aniso_label
_atom_site_aniso_U_11
_atom_site_aniso_U_22
_atom_site_aniso_U_33
_atom_site_aniso_U_12
_atom_site_aniso_U_13
_atom_site_aniso_U_23
Cu1 .02129(17) .02640(17) .03379(18) .00768(16) .01206(12) .00112(16)
Cl1 .0475(5) .0413(4) .0403(4) .0119(4) .0220(4) .0075(3)
Cl2 .0407(4) .0456(5) .0471(4) .0092(4) .0228(4) .0135(4)
N1 .0235(12) .0248(12) .0319(12) .0064(10) .0116(10) .0026(10)
C1 .0262(14) .0234(14) .0323(14) .0049(12) .0125(12) .0012(11)
C2 .0258(14) .0226(13) .0371(15) .0043(11) .0120(12) -.0016(11)
N2 .0221(12) .0277(12) .0316(11) .0064(10) .0105(10) .0016(10)
C3 .0277(15) .0314(16) .0515(18) .0042(13) .0113(14) -.0062(14)
C4 .0221(14) .0344(16) .0336(14) .0024(12) .0081(12) -.0058(13)
C5 .0217(14) .0281(14) .0341(15) .0010(12) .0085(12) -.0021(12)
C6 .0276(16) .050(2) .063(2) .0022(16) .0074(15) -.0252(18)
N3 .0321(14) .0418(16) .0468(16) -.0017(12) .0124(13) -.0026(13)
C7 .0252(15) .0374(17) .0404(16) .0062(14) .0128(13) .0050(15)
C8 .0381(16) .0420(18) .0475(16) .0002(15) .0117(14) -.0037(16)

loop_
_atom_type_symbol
_atom_type_description
_atom_type_scat_dispersion_real
_atom_type_scat_dispersion_imag
_atom_type_scat_source
C C .0033 .0016 'International Tables Vol C Tables 4.2.6.8 and 6.1.1.4'
H H .0000 .0000 'International Tables Vol C Tables 4.2.6.8 and 6.1.1.4'
N N .0061 .0033 'International Tables Vol C Tables 4.2.6.8 and 6.1.1.4'
Cl Cl .1484 .1585 'International Tables Vol C Tables 4.2.6.8 and 6.1.1.4'
Cu Cu .3201 1.2651 'International Tables Vol C Tables 4.2.6.8 and 6.1.1.4'

loop_
_geom_angle_atom_site_label_1
_geom_angle_atom_site_label_2
_geom_angle_atom_site_label_3
_geom_angle_site_symmetry_1
_geom_angle_site_symmetry_3
_geom_angle
_geom_angle_publ_flag
N1 Cu1 N2 . . 168.36(9) y
N1 Cu1 Cl1 . . 88.75(6) y
N2 Cu1 Cl1 . . 90.78(6) y
N1 Cu1 Cl2 . . 89.77(6) y
N2 Cu1 Cl2 . . 88.32(6) y
Cl1 Cu1 Cl2 . . 168.22(3) y
N1 Cu1 N3 . . 96.50(9) y
N2 Cu1 N3 . . 95.12(9) y
Cl1 Cu1 N3 . . 95.67(7) y
Cl2 Cu1 N3 . . 96.11(7) y
C2 N1 C1 . . 117.9(2) n
C2 N1 Cu1 . . 121.62(18) y
C1 N1 Cu1 . . 120.46(18) y
N1 C1 C2 . 3_676 119.0(2) n
N1 C1 C3 . . 119.8(2) n
C2 C1 C3 3_676 . 121.3(2) n
N1 C2 C1 . 3_676 123.1(3) n
N1 C2 H2 . . 118.5 n
C1 C2 H2 3_676 . 118.5 n
C4 N2 C5 . . 117.3(2) n
C4 N2 Cu1 . . 119.84(18) y
C5 N2 Cu1 . . 122.82(18) y
C1 C3 H3A . . 109.5 n
C1 C3 H3B . . 109.5 n
H3A C3 H3B . . 109.5 n
C1 C3 H3C . . 109.5 n
H3A C3 H3C . . 109.5 n
H3B C3 H3C . . 109.5 n
N2 C4 C5 . 3_766 123.1(3) n
N2 C4 H4 . . 118.5 n
C5 C4 H4 3_766 . 118.5 n
N2 C5 C4 . 3_766 119.6(2) n
N2 C5 C6 . . 119.8(2) n
C4 C5 C6 3_766 . 120.6(2) n
C5 C6 H6A . . 109.5 n
C5 C6 H6B . . 109.5 n
H6A C6 H6B . . 109.5 n
C5 C6 H6C . . 109.5 n
H6A C6 H6C . . 109.5 n
H6B C6 H6C . . 109.5 n
C7 N3 Cu1 . . 170.8(2) n
N3 C7 C8 . . 178.9(3) n
C7 C8 H8A . . 109.5 n
C7 C8 H8B . . 109.5 n
H8A C8 H8B . . 109.5 n
C7 C8 H8C . . 109.5 n
H8A C8 H8C . . 109.5 n
H8B C8 H8C . . 109.5 n

loop_
_geom_bond_atom_site_label_1
_geom_bond_atom_site_label_2
_geom_bond_site_symmetry_2
_geom_bond_distance
_geom_bond_publ_flag
Cu1 N1 . 2.067(2) y
Cu1 N2 . 2.071(2) y
Cu1 Cl1 . 2.2577(9) y
Cu1 Cl2 . 2.2608(8) y
Cu1 N3 . 2.349(3) y
N1 C2 . 1.336(3) n
N1 C1 . 1.354(3) n
C1 C2 3_676 1.392(4) n
C1 C3 . 1.483(4) ?
C2 C1 3_676 1.392(4) n
C2 H2 . .9300 n
N2 C4 . 1.343(3) n
N2 C5 . 1.345(3) n
C3 H3A . .9600 n
C3 H3B . .9600 n
C3 H3C . .9600 n
C4 C5 3_766 1.392(4) n
C4 H4 . .9300 ?
C5 C4 3_766 1.392(4) n
C5 C6 . 1.487(4) n
C6 H6A . .9600 n
C6 H6B . .9600 n
C6 H6C . .9600 n
N3 C7 . 1.140(4) n
C7 C8 . 1.451(4) n
C8 H8A . .9600 n
C8 H8B . .9600 n
C8 H8C . .9600 n

loop_
_geom_hbond_atom_site_label_D
_geom_hbond_atom_site_label_H
_geom_hbond_atom_site_label_A
_geom_hbond_site_symmetry_A
_geom_hbond_distance_DH
_geom_hbond_distance_HA
_geom_hbond_distance_DA
_geom_hbond_angle_DHA
C3 H3B Cl1 1_565 .96 2.72 3.673(3) 170.5
C8 H8A Cl2 1_545 .96 2.80 3.724(3) 162.6
